data_4075394
loop_
_publ_author_name
'Tsurugi, Hayato'
'Ohno, Takashi'
'Yamagata, Tsuneaki'
'Mashima, Kazushi'

_publ_section_title
;
 Synthesis, Structure, and Reactivity of Tantalum and Tungsten Homoenolate
 Complexes
;
_journal_issue 13
_journal_name_full Organometallics
_journal_page_first 3179
_journal_paper_doi 10.1021/om060264f
_journal_volume 25
_journal_year 2006
_chemical_formula_moiety 'C42 H51 Cl3 N3 O2 Ta'
_chemical_formula_sum 'C42 H51 Cl3 N3 O2 Ta'
_chemical_formula_weight 917.16
_chemical_temperature_decomposition 454(4)
_space_group_IT_number 2
_symmetry_cell_setting triclinic
_symmetry_Int_Tables_number 2
_symmetry_space_group_name_Hall '-P 1'
_symmetry_space_group_name_H-M 'P -1'
_atom_sites_solution_hydrogens geom
_atom_sites_solution_primary direct
_atom_sites_solution_secondary difmap
_audit_creation_date 'Thu Feb  9 00:46:58 2006'
_audit_creation_method SHELXL-97
_cell_angle_alpha 76.47(3)
_cell_angle_beta 76.69(3)
_cell_angle_gamma 80.30(3)
_cell_formula_units_Z 2
_cell_length_a 9.436(4)
_cell_length_b 11.148(4)
_cell_length_c 20.172(8)
_cell_measurement_reflns_used 39014
_cell_measurement_temperature 120(1)
_cell_measurement_theta_max 27.5
_cell_measurement_theta_min 3.1
_cell_volume 1992.8(14)
_computing_cell_refinement 'Rigaku/RAPID Diffractometer Control'
_computing_data_collection 'Rigaku/RAPID Diffractometer Control'
_computing_data_reduction 'teXsan: PROCESS (MSC)'
_computing_molecular_graphics 'Ortep-3 (Louis J. Farrugia, 1999)'
_computing_publication_material 'SHELXL-97 and modified'
_computing_structure_refinement 'SHELXL-97 (Sheldrick, 1997)'
_computing_structure_solution 'SIR92 (A. Altomare, et al., 1994)'
_diffrn_ambient_temperature 120(1)
_diffrn_detector_area_resol_mean 10.00
_diffrn_measured_fraction_theta_full 0.982
_diffrn_measured_fraction_theta_max 0.982
_diffrn_measurement_device_type 'Rigaku RAXIS-RAPID Imaging Plate'
_diffrn_measurement_method \w
_diffrn_radiation_monochromator graphite
_diffrn_radiation_source 'fine-focus sealed tube'
_diffrn_radiation_type MoK\a
_diffrn_radiation_wavelength 0.71075
_diffrn_reflns_av_R_equivalents 0.0774
_diffrn_reflns_av_sigmaI/netI 0.0730
_diffrn_reflns_limit_h_max 12
_diffrn_reflns_limit_h_min -12
_diffrn_reflns_limit_k_max 14
_diffrn_reflns_limit_k_min -14
_diffrn_reflns_limit_l_max 26
_diffrn_reflns_limit_l_min -26
_diffrn_reflns_number 34100
_diffrn_reflns_theta_full 27.48
_diffrn_reflns_theta_max 27.48
_diffrn_reflns_theta_min 3.10
_exptl_absorpt_coefficient_mu 2.998
_exptl_absorpt_correction_T_max 0.861
_exptl_absorpt_correction_T_min 0.590
_exptl_absorpt_correction_type multi-scan
_exptl_absorpt_process_details
;
;
_exptl_crystal_colour red
_exptl_crystal_density_diffrn 1.528
_exptl_crystal_density_method 'not measured'
_exptl_crystal_description platelet
_exptl_crystal_F_000 928
_exptl_crystal_size_max 0.20
_exptl_crystal_size_mid 0.15
_exptl_crystal_size_min 0.05
_refine_diff_density_max 1.274
_refine_diff_density_min -1.785
_refine_diff_density_rms 0.138
_refine_ls_extinction_method none
_refine_ls_goodness_of_fit_ref 0.956
_refine_ls_hydrogen_treatment constr
_refine_ls_matrix_type full
_refine_ls_number_parameters 664
_refine_ls_number_reflns 8987
_refine_ls_number_restraints 0
_refine_ls_restrained_S_all 0.956
_refine_ls_R_factor_all 0.0523
_refine_ls_R_factor_gt 0.0360
_refine_ls_shift/su_max 0.005
_refine_ls_shift/su_mean 0.000
_refine_ls_structure_factor_coef Fsqd
_refine_ls_weighting_details 'calc w=1/[\s^2^(Fo^2^)+(0.0288P)^2^+0.0000P] where P=(Fo^2^+2Fc^2^)/3'
_refine_ls_weighting_scheme calc
_refine_ls_wR_factor_gt 0.0607
_refine_ls_wR_factor_ref 0.0634
_reflns_number_gt 7327
_reflns_number_total 8987
_reflns_threshold_expression >2sigma(I)
_cod_data_source_file om060264fsi20060323_094217.cif
_cod_data_source_block complex3a
_cod_depositor_comments
;
The following automatic conversions were performed:

'_chemical_melting_point' tag was changed to
'_chemical_temperature_decomposition' since the value had been given
as '450-458(dec.)'. The value was changed to '454(4)' - the average
value was taken and precision was estimated.

Automatic conversion script
Id: cif_fix_values 1715 2011-07-08 13:25:40Z adriana 
;
_cod_original_cell_volume 1992(1)
_cod_database_code 4075394

loop_
_symmetry_equiv_pos_as_xyz
'x, y, z'
'-x, -y, -z'

loop_
_atom_site_label
_atom_site_type_symbol
_atom_site_fract_x
_atom_site_fract_y
_atom_site_fract_z
_atom_site_U_iso_or_equiv
_atom_site_adp_type
_atom_site_occupancy
_atom_site_symmetry_multiplicity
_atom_site_calc_flag
Ta1 Ta 0.143877(17) 0.017922(14) -0.320601(8) 0.01488(5) Uani 1 1 d
Cl1 Cl 0.28364(10) -0.01790(8) -0.22846(5) 0.0212(2) Uani 1 1 d
Cl2 Cl 0.19011(10) -0.20906(8) -0.30672(5) 0.0202(2) Uani 1 1 d
Cl3 Cl -0.05694(10) -0.01425(8) -0.37220(5) 0.02038(19) Uani 1 1 d
O1 O -0.5811(3) -0.0640(3) -0.05598(17) 0.0476(9) Uani 1 1 d
O2 O -0.5901(3) 0.1395(3) -0.10810(15) 0.0388(8) Uani 1 1 d
N1 N -0.0293(3) -0.0514(3) -0.21885(15) 0.0163(7) Uani 1 1 d
N2 N -0.3288(3) 0.3312(3) -0.22301(16) 0.0216(7) Uani 1 1 d
N3 N 0.0086(3) 0.1728(3) -0.29469(15) 0.0175(7) Uani 1 1 d
C1 C 0.2888(4) -0.0057(3) -0.43723(18) 0.0197(8) Uani 1 1 d
C2 C 0.3939(4) -0.0207(3) -0.3938(2) 0.0208(8) Uani 1 1 d
C3 C 0.3933(4) 0.0965(4) -0.37757(19) 0.0233(9) Uani 1 1 d
C4 C 0.2910(4) 0.1835(3) -0.41030(19) 0.0221(9) Uani 1 1 d
C5 C 0.2229(4) 0.1207(3) -0.44641(19) 0.0199(8) Uani 1 1 d
C6 C 0.2668(5) -0.1010(4) -0.4747(2) 0.0268(9) Uani 1 1 d
C7 C 0.5031(5) -0.1321(4) -0.3775(3) 0.0307(10) Uani 1 1 d
C8 C 0.5062(5) 0.1270(5) -0.3437(2) 0.0313(10) Uani 1 1 d
C9 C 0.2964(5) 0.3225(4) -0.4262(3) 0.0303(10) Uani 1 1 d
C10 C 0.1257(5) 0.1821(5) -0.4972(2) 0.0285(10) Uani 1 1 d
C11 C -0.0233(4) -0.1748(3) -0.17239(19) 0.0214(8) Uani 1 1 d
C12 C -0.0794(4) -0.2725(3) -0.1884(2) 0.0237(9) Uani 1 1 d
C13 C -0.0510(5) -0.3922(4) -0.1492(2) 0.0322(11) Uani 1 1 d
C14 C 0.0230(5) -0.4151(4) -0.0958(3) 0.0420(13) Uani 1 1 d
C15 C 0.0638(5) -0.3166(4) -0.0765(2) 0.0372(12) Uani 1 1 d
C16 C 0.0379(4) -0.1932(4) -0.1134(2) 0.0258(9) Uani 1 1 d
C17 C -0.1688(5) -0.2526(4) -0.2434(2) 0.0292(10) Uani 1 1 d
C18 C 0.0685(5) -0.0901(5) -0.0834(3) 0.0359(11) Uani 1 1 d
C19 C -0.1357(4) 0.0333(3) -0.20052(18) 0.0178(8) Uani 1 1 d
C20 C -0.2633(4) 0.0119(4) -0.1396(2) 0.0208(8) Uani 1 1 d
C21 C -0.4058(5) 0.0040(6) -0.1615(3) 0.0382(12) Uani 1 1 d
C22 C -0.5356(5) 0.0200(5) -0.1027(2) 0.0349(11) Uani 1 1 d
C23 C -0.7130(5) 0.1731(5) -0.0544(3) 0.0409(12) Uani 1 1 d
C24 C -0.6806(6) 0.2798(6) -0.0304(4) 0.0540(15) Uani 1 1 d
C25 C -0.1224(4) 0.1564(3) -0.24242(19) 0.0173(8) Uani 1 1 d
C26 C -0.2268(4) 0.2514(3) -0.22818(19) 0.0209(8) Uani 1 1 d
C27 C -0.3913(4) 0.4315(3) -0.1882(2) 0.0229(9) Uani 1 1 d
C28 C -0.3575(5) 0.4369(4) -0.1245(2) 0.0294(10) Uani 1 1 d
C29 C -0.4258(5) 0.5398(4) -0.0955(2) 0.0321(10) Uani 1 1 d
C30 C -0.5222(5) 0.6306(4) -0.1270(2) 0.0345(11) Uani 1 1 d
C31 C -0.5539(5) 0.6219(4) -0.1890(2) 0.0323(10) Uani 1 1 d
C32 C -0.4885(4) 0.5225(4) -0.2216(2) 0.0254(9) Uani 1 1 d
C33 C -0.2577(6) 0.3369(5) -0.0885(3) 0.0350(11) Uani 1 1 d
C34 C -0.5163(6) 0.5153(4) -0.2913(3) 0.0344(11) Uani 1 1 d
C35 C 0.0105(4) 0.3078(3) -0.32089(19) 0.0188(8) Uani 1 1 d
C36 C 0.0826(4) 0.3719(3) -0.2885(2) 0.0217(8) Uani 1 1 d
C37 C 0.0826(5) 0.5005(4) -0.3134(2) 0.0260(9) Uani 1 1 d
C38 C 0.0144(5) 0.5632(4) -0.3672(2) 0.0289(10) Uani 1 1 d
C39 C -0.0660(4) 0.4997(4) -0.3948(2) 0.0258(9) Uani 1 1 d
C40 C -0.0727(4) 0.3718(3) -0.37127(19) 0.0201(8) Uani 1 1 d
C41 C 0.1560(5) 0.3057(4) -0.2287(2) 0.0258(9) Uani 1 1 d
C42 C -0.1752(5) 0.3108(4) -0.3971(2) 0.0246(9) Uani 1 1 d
H1 H 0.183(5) -0.076(4) -0.496(2) 0.049(15) Uiso 1 1 d
H2 H 0.348(7) -0.115(5) -0.513(3) 0.09(2) Uiso 1 1 d
H3 H 0.264(6) -0.180(6) -0.446(3) 0.09(2) Uiso 1 1 d
H4 H 0.493(5) -0.153(4) -0.329(2) 0.033(12) Uiso 1 1 d
H5 H 0.484(4) -0.205(3) -0.3923(19) 0.018(10) Uiso 1 1 d
H6 H 0.600(5) -0.116(4) -0.397(2) 0.050(14) Uiso 1 1 d
H7 H 0.559(6) 0.051(5) -0.317(3) 0.061(16) Uiso 1 1 d
H8 H 0.576(6) 0.172(5) -0.380(3) 0.068(17) Uiso 1 1 d
H9 H 0.464(5) 0.178(5) -0.314(3) 0.055(16) Uiso 1 1 d
H10 H 0.380(5) 0.337(4) -0.465(3) 0.050(14) Uiso 1 1 d
H11 H 0.197(5) 0.381(4) -0.440(2) 0.052(14) Uiso 1 1 d
H12 H 0.321(5) 0.349(4) -0.390(2) 0.045(14) Uiso 1 1 d
H13 H 0.069(5) 0.257(4) -0.485(2) 0.035(12) Uiso 1 1 d
H14 H 0.191(6) 0.199(5) -0.543(3) 0.071(17) Uiso 1 1 d
H15 H 0.065(5) 0.140(4) -0.501(2) 0.037(14) Uiso 1 1 d
H16 H -0.088(4) -0.457(3) -0.1602(19) 0.018(10) Uiso 1 1 d
H17 H 0.040(4) -0.494(4) -0.072(2) 0.031(12) Uiso 1 1 d
H18 H 0.110(4) -0.326(3) -0.040(2) 0.023(11) Uiso 1 1 d
H19 H -0.227(5) -0.177(5) -0.247(2) 0.046(15) Uiso 1 1 d
H20 H -0.113(5) -0.245(4) -0.292(3) 0.057(15) Uiso 1 1 d
H21 H -0.223(6) -0.313(5) -0.236(3) 0.073(19) Uiso 1 1 d
H22 H 0.173(5) -0.110(4) -0.072(2) 0.052(14) Uiso 1 1 d
H23 H 0.058(5) -0.015(4) -0.107(2) 0.028(12) Uiso 1 1 d
H24 H -0.002(6) -0.081(5) -0.042(3) 0.067(17) Uiso 1 1 d
H25 H -0.230(5) -0.063(5) -0.110(3) 0.058(16) Uiso 1 1 d
H26 H -0.281(4) 0.074(4) -0.114(2) 0.027(11) Uiso 1 1 d
H27 H -0.429(6) 0.077(5) -0.203(3) 0.064(17) Uiso 1 1 d
H28 H -0.404(5) -0.066(4) -0.170(2) 0.027(12) Uiso 1 1 d
H29 H -0.798(6) 0.192(5) -0.073(3) 0.076(19) Uiso 1 1 d
H30 H -0.727(4) 0.096(4) -0.017(2) 0.033(12) Uiso 1 1 d
H31 H -0.585(6) 0.263(5) -0.012(3) 0.066(17) Uiso 1 1 d
H32 H -0.666(7) 0.342(6) -0.071(4) 0.11(3) Uiso 1 1 d
H33 H -0.764(6) 0.303(5) 0.004(3) 0.065(17) Uiso 1 1 d
H34 H -0.408(4) 0.542(4) -0.056(2) 0.029(12) Uiso 1 1 d
H35 H -0.557(5) 0.704(4) -0.107(2) 0.043(13) Uiso 1 1 d
H36 H -0.619(4) 0.675(3) -0.2091(18) 0.014(10) Uiso 1 1 d
H37 H -0.302(5) 0.261(5) -0.070(3) 0.055(15) Uiso 1 1 d
H38 H -0.163(5) 0.320(4) -0.122(2) 0.044(13) Uiso 1 1 d
H39 H -0.239(4) 0.356(4) -0.051(2) 0.027(11) Uiso 1 1 d
H40 H -0.598(5) 0.580(4) -0.305(2) 0.031(11) Uiso 1 1 d
H41 H -0.427(5) 0.517(4) -0.325(2) 0.034(12) Uiso 1 1 d
H42 H -0.540(4) 0.440(4) -0.289(2) 0.028(11) Uiso 1 1 d
H43 H 0.130(4) 0.542(3) -0.2919(19) 0.017(10) Uiso 1 1 d
H44 H 0.014(4) 0.650(4) -0.385(2) 0.035(12) Uiso 1 1 d
H45 H -0.115(4) 0.545(4) -0.430(2) 0.030(11) Uiso 1 1 d
H46 H 0.182(4) 0.357(4) -0.208(2) 0.028(12) Uiso 1 1 d
H47 H 0.097(6) 0.264(5) -0.198(3) 0.071(19) Uiso 1 1 d
H48 H 0.247(6) 0.250(5) -0.239(3) 0.061(16) Uiso 1 1 d
H49 H -0.271(5) 0.334(4) -0.374(2) 0.037(13) Uiso 1 1 d
H50 H -0.181(4) 0.345(4) -0.444(2) 0.029(11) Uiso 1 1 d
H51 H -0.144(5) 0.217(5) -0.392(2) 0.057(15) Uiso 1 1 d

loop_
_atom_site_aniso_label
_atom_site_aniso_U_11
_atom_site_aniso_U_22
_atom_site_aniso_U_33
_atom_site_aniso_U_23
_atom_site_aniso_U_13
_atom_site_aniso_U_12
Ta1 0.01548(8) 0.01140(7) 0.01773(8) -0.00216(5) -0.00366(5) -0.00222(6)
Cl1 0.0188(4) 0.0235(5) 0.0216(5) -0.0017(4) -0.0073(4) -0.0035(4)
Cl2 0.0208(5) 0.0124(4) 0.0256(5) -0.0029(4) -0.0025(4) -0.0015(4)
Cl3 0.0229(5) 0.0177(4) 0.0236(5) -0.0041(4) -0.0091(4) -0.0048(4)
O1 0.0350(19) 0.055(2) 0.042(2) 0.0008(17) -0.0018(16) -0.0004(17)
O2 0.0387(18) 0.0440(19) 0.0317(17) -0.0123(14) 0.0068(14) -0.0124(16)
N1 0.0157(16) 0.0152(16) 0.0196(17) -0.0027(13) -0.0073(13) -0.0018(14)
N2 0.0213(17) 0.0167(16) 0.0239(18) -0.0008(13) -0.0031(14) -0.0005(15)
N3 0.0225(17) 0.0107(14) 0.0192(16) 0.0048(12) -0.0094(13) -0.0056(13)
C1 0.022(2) 0.022(2) 0.0159(19) -0.0044(15) 0.0000(16) -0.0081(17)
C2 0.0144(18) 0.020(2) 0.026(2) -0.0040(16) 0.0013(16) -0.0051(17)
C3 0.022(2) 0.027(2) 0.020(2) -0.0048(16) 0.0005(16) -0.0095(18)
C4 0.024(2) 0.0179(19) 0.019(2) -0.0007(16) 0.0047(16) -0.0043(17)
C5 0.0182(19) 0.0176(19) 0.019(2) 0.0004(15) 0.0020(16) -0.0035(16)
C6 0.032(3) 0.022(2) 0.027(2) -0.0085(19) -0.002(2) -0.004(2)
C7 0.021(2) 0.029(2) 0.035(3) -0.002(2) 0.001(2) 0.000(2)
C8 0.024(2) 0.045(3) 0.027(2) -0.008(2) -0.001(2) -0.015(2)
C9 0.037(3) 0.021(2) 0.031(3) -0.0068(19) 0.005(2) -0.013(2)
C10 0.027(2) 0.031(3) 0.028(3) -0.005(2) -0.007(2) -0.005(2)
C11 0.021(2) 0.0185(19) 0.023(2) -0.0023(16) -0.0021(16) -0.0016(17)
C12 0.021(2) 0.018(2) 0.027(2) -0.0023(16) 0.0040(17) -0.0051(17)
C13 0.032(2) 0.018(2) 0.040(3) -0.0022(19) 0.006(2) -0.004(2)
C14 0.039(3) 0.023(2) 0.043(3) 0.014(2) 0.006(2) 0.002(2)
C15 0.027(2) 0.046(3) 0.027(3) 0.013(2) -0.007(2) 0.003(2)
C16 0.019(2) 0.031(2) 0.024(2) -0.0003(17) -0.0016(17) -0.0042(18)
C17 0.034(3) 0.025(2) 0.032(3) -0.0092(19) -0.005(2) -0.012(2)
C18 0.030(3) 0.053(3) 0.026(3) -0.002(2) -0.006(2) -0.014(2)
C19 0.0168(19) 0.0206(19) 0.019(2) -0.0043(15) -0.0089(16) -0.0038(17)
C20 0.020(2) 0.019(2) 0.025(2) -0.0059(18) -0.0049(17) -0.0022(18)
C21 0.028(2) 0.053(3) 0.040(3) -0.025(3) 0.001(2) -0.011(3)
C22 0.025(2) 0.054(3) 0.028(2) -0.012(2) -0.0039(19) -0.010(2)
C23 0.032(3) 0.051(3) 0.035(3) -0.009(2) 0.005(2) -0.008(3)
C24 0.034(3) 0.054(4) 0.072(4) -0.030(3) 0.008(3) -0.001(3)
C25 0.0167(19) 0.0143(18) 0.021(2) -0.0028(15) -0.0056(15) -0.0013(16)
C26 0.025(2) 0.018(2) 0.019(2) 0.0012(15) -0.0056(16) -0.0060(18)
C27 0.0173(19) 0.019(2) 0.031(2) -0.0064(17) -0.0007(17) -0.0016(17)
C28 0.030(2) 0.031(2) 0.027(2) -0.0060(18) -0.0021(19) -0.008(2)
C29 0.038(3) 0.031(2) 0.030(3) -0.011(2) -0.003(2) -0.007(2)
C30 0.031(2) 0.025(2) 0.044(3) -0.014(2) 0.006(2) -0.001(2)
C31 0.025(2) 0.022(2) 0.045(3) -0.006(2) -0.005(2) 0.006(2)
C32 0.019(2) 0.023(2) 0.034(2) -0.0067(18) -0.0028(18) -0.0025(18)
C33 0.046(3) 0.036(3) 0.027(3) -0.009(2) -0.016(2) -0.002(2)
C34 0.033(3) 0.023(2) 0.045(3) -0.005(2) -0.012(2) 0.005(2)
C35 0.0167(19) 0.0087(17) 0.027(2) -0.0045(15) 0.0021(16) 0.0004(16)
C36 0.0190(19) 0.0185(19) 0.026(2) -0.0059(16) -0.0004(16) -0.0002(17)
C37 0.027(2) 0.019(2) 0.036(2) -0.0098(18) -0.0066(19) -0.0070(18)
C38 0.036(2) 0.013(2) 0.034(2) -0.0021(17) -0.002(2) -0.0039(19)
C39 0.028(2) 0.019(2) 0.028(2) -0.0001(17) -0.0081(19) 0.0016(18)
C40 0.0202(19) 0.0169(19) 0.021(2) -0.0023(15) -0.0021(16) -0.0011(16)
C41 0.029(2) 0.022(2) 0.031(2) -0.0083(19) -0.008(2) -0.006(2)
C42 0.026(2) 0.022(2) 0.025(2) -0.0006(18) -0.0093(19) -0.0022(19)

loop_
_atom_type_symbol
_atom_type_description
_atom_type_scat_dispersion_real
_atom_type_scat_dispersion_imag
_atom_type_scat_source
C C 0.0033 0.0016 'International Tables Vol C Tables 4.2.6.8 and 6.1.1.4'
H H 0.0000 0.0000 'International Tables Vol C Tables 4.2.6.8 and 6.1.1.4'
O O 0.0106 0.0060 'International Tables Vol C Tables 4.2.6.8 and 6.1.1.4'
N N 0.0061 0.0033 'International Tables Vol C Tables 4.2.6.8 and 6.1.1.4'
Ta Ta -0.7052 6.5227 'International Tables Vol C Tables 4.2.6.8 and 6.1.1.4'
Cl Cl 0.1484 0.1585 'International Tables Vol C Tables 4.2.6.8 and 6.1.1.4'

loop_
_geom_angle_atom_site_label_1
_geom_angle_atom_site_label_2
_geom_angle_atom_site_label_3
_geom_angle
N3 Ta1 N1 72.73(11)
N3 Ta1 Cl1 97.05(9)
N1 Ta1 Cl1 76.99(8)
N3 Ta1 Cl2 148.86(8)
N1 Ta1 Cl2 77.18(8)
Cl1 Ta1 Cl2 83.68(4)
N3 Ta1 Cl3 85.55(9)
N1 Ta1 Cl3 79.24(8)
Cl1 Ta1 Cl3 154.08(3)
Cl2 Ta1 Cl3 81.12(4)
N3 Ta1 C1 127.30(12)
N1 Ta1 C1 150.78(11)
Cl1 Ta1 C1 115.81(10)
Cl2 Ta1 C1 78.35(9)
Cl3 Ta1 C1 81.44(9)
N3 Ta1 C2 135.35(12)
N1 Ta1 C2 147.52(12)
Cl1 Ta1 C2 82.53(10)
Cl2 Ta1 C2 75.73(9)
Cl3 Ta1 C2 113.54(10)
C1 Ta1 C2 33.37(12)
N3 Ta1 C5 94.18(12)
N1 Ta1 C5 154.74(11)
Cl1 Ta1 C5 126.97(9)
Cl2 Ta1 C5 110.29(9)
Cl3 Ta1 C5 78.26(9)
C1 Ta1 C5 33.18(12)
C2 Ta1 C5 54.82(12)
N3 Ta1 C3 104.56(12)
N1 Ta1 C3 149.62(11)
Cl1 Ta1 C3 73.32(9)
Cl2 Ta1 C3 105.42(10)
Cl3 Ta1 C3 131.12(9)
C1 Ta1 C3 54.11(12)
C2 Ta1 C3 32.41(12)
C5 Ta1 C3 53.70(12)
N3 Ta1 C4 82.83(12)
N1 Ta1 C4 154.23(11)
Cl1 Ta1 C4 98.48(10)
Cl2 Ta1 C4 128.01(9)
Cl3 Ta1 C4 107.42(10)
C1 Ta1 C4 53.84(12)
C2 Ta1 C4 53.48(12)
C5 Ta1 C4 32.35(12)
C3 Ta1 C4 31.63(12)
C22 O2 C23 118.0(4)
C19 N1 C11 117.6(3)
C19 N1 Ta1 115.1(2)
C11 N1 Ta1 127.2(2)
C26 N2 C27 143.0(4)
C25 N3 C35 107.0(3)
C25 N3 Ta1 119.1(2)
C35 N3 Ta1 133.8(2)
C5 C1 C2 108.0(3)
C5 C1 C6 125.6(4)
C2 C1 C6 125.9(4)
C5 C1 Ta1 75.0(2)
C2 C1 Ta1 74.2(2)
C6 C1 Ta1 123.2(3)
C3 C2 C1 107.5(3)
C3 C2 C7 124.7(4)
C1 C2 C7 127.1(4)
C3 C2 Ta1 76.2(2)
C1 C2 Ta1 72.4(2)
C7 C2 Ta1 124.6(3)
C4 C3 C2 108.8(3)
C4 C3 C8 125.7(4)
C2 C3 C8 124.4(4)
C4 C3 Ta1 75.3(2)
C2 C3 Ta1 71.3(2)
C8 C3 Ta1 129.1(3)
C3 C4 C5 108.4(3)
C3 C4 C9 123.4(4)
C5 C4 C9 124.7(4)
C3 C4 Ta1 73.1(2)
C5 C4 Ta1 70.9(2)
C9 C4 Ta1 139.0(3)
C4 C5 C1 107.4(3)
C4 C5 C10 125.6(4)
C1 C5 C10 125.8(4)
C4 C5 Ta1 76.7(2)
C1 C5 Ta1 71.9(2)
C10 C5 Ta1 127.2(3)
C16 C11 C12 121.3(3)
C16 C11 N1 119.3(3)
C12 C11 N1 119.4(3)
C13 C12 C11 117.3(4)
C13 C12 C17 119.6(4)
C11 C12 C17 123.2(4)
C14 C13 C12 122.2(4)
C13 C14 C15 119.4(4)
C14 C15 C16 121.4(4)
C11 C16 C15 117.5(4)
C11 C16 C18 124.7(4)
C15 C16 C18 117.6(4)
N1 C19 C25 114.5(3)
N1 C19 C20 125.6(3)
C25 C19 C20 119.9(3)
C19 C20 C21 113.0(3)
C22 C21 C20 110.1(4)
O1 C22 O2 124.8(4)
O1 C22 C21 124.8(5)
O2 C22 C21 110.3(4)
O2 C23 C24 108.7(4)
C26 C25 N3 123.2(3)
C26 C25 C19 119.6(3)
N3 C25 C19 117.1(3)
N2 C26 C25 169.9(4)
C32 C27 C28 122.9(4)
C32 C27 N2 115.4(4)
C28 C27 N2 121.7(3)
C29 C28 C27 116.3(4)
C29 C28 C33 121.5(4)
C27 C28 C33 122.2(4)
C30 C29 C28 122.1(4)
C31 C30 C29 120.1(4)
C30 C31 C32 121.0(4)
C31 C32 C27 117.6(4)
C31 C32 C34 121.5(4)
C27 C32 C34 120.9(4)
C36 C35 C40 121.5(3)
C36 C35 N3 118.1(3)
C40 C35 N3 120.0(3)
C37 C36 C35 117.7(4)
C37 C36 C41 120.8(4)
C35 C36 C41 121.5(3)
C38 C37 C36 121.8(4)
C37 C38 C39 119.5(4)
C38 C39 C40 121.3(4)
C39 C40 C35 117.7(4)
C39 C40 C42 118.9(4)
C35 C40 C42 123.3(3)

loop_
_geom_bond_atom_site_label_1
_geom_bond_atom_site_label_2
_geom_bond_distance
Ta1 N3 2.063(3)
Ta1 N1 2.370(3)
Ta1 Cl1 2.4407(13)
Ta1 Cl2 2.4544(13)
Ta1 Cl3 2.4728(12)
Ta1 C1 2.482(4)
Ta1 C2 2.507(4)
Ta1 C5 2.523(4)
Ta1 C3 2.570(4)
Ta1 C4 2.599(4)
O1 C22 1.218(5)
O2 C22 1.334(5)
O2 C23 1.457(5)
N1 C19 1.307(5)
N1 C11 1.473(5)
N2 C26 1.199(5)
N2 C27 1.430(5)
N3 C25 1.435(5)
N3 C35 1.476(4)
C1 C5 1.430(5)
C1 C2 1.433(5)
C1 C6 1.505(5)
C2 C3 1.418(5)
C2 C7 1.499(6)
C3 C4 1.409(5)
C3 C8 1.511(6)
C4 C5 1.428(5)
C4 C9 1.514(5)
C5 C10 1.500(6)
C11 C16 1.397(5)
C11 C12 1.418(5)
C12 C13 1.400(5)
C12 C17 1.498(6)
C13 C14 1.368(7)
C14 C15 1.383(7)
C15 C16 1.413(6)
C16 C18 1.512(6)
C19 C25 1.442(5)
C19 C20 1.515(5)
C20 C21 1.531(6)
C21 C22 1.515(6)
C23 C24 1.484(7)
C25 C26 1.354(5)
C27 C32 1.405(5)
C27 C28 1.411(6)
C28 C29 1.401(6)
C28 C33 1.497(6)
C29 C30 1.382(6)
C30 C31 1.380(7)
C31 C32 1.401(6)
C32 C34 1.512(6)
C35 C36 1.409(5)
C35 C40 1.413(5)
C36 C37 1.403(5)
C36 C41 1.509(6)
C37 C38 1.377(6)
C38 C39 1.395(6)
C39 C40 1.402(5)
C40 C42 1.513(6)
